data_7208236
loop_
_publ_author_name
'Banerjee, Ishita'
'Dolai, Malay'
'Jana, Atish Dipankar'
'Das, Kalyan K.'
'Ali, Mahammad'

_publ_section_title
;
 \s-Aromaticity in dinuclear copper(ii) complexes: Novel interaction
 between perchlorate anion and \s-aromatic [Cu2X2] (X = N or O) core
;
_journal_issue 15
_journal_name_full CrystEngComm
_journal_page_first 4972
_journal_paper_doi 10.1039/c2ce25265a
_journal_volume 14
_journal_year 2012
_chemical_formula_moiety 'C22 H34 Cl2 Cu2 N8 O10'
_chemical_formula_sum 'C22 H34 Cl2 Cu2 N8 O10'
_chemical_formula_weight 768.57
_chemical_name_systematic
;
?
;
_space_group_IT_number 14
_symmetry_cell_setting monoclinic
_symmetry_space_group_name_Hall '-P 2yn'
_symmetry_space_group_name_H-M 'P 1 21/n 1'
_atom_sites_solution_hydrogens geom
_atom_sites_solution_primary direct
_atom_sites_solution_secondary difmap
_audit_creation_method SHELXL-97
_cell_angle_alpha 90.00
_cell_angle_beta 112.112(6)
_cell_angle_gamma 90.00
_cell_formula_units_Z 2
_cell_length_a 8.9150(5)
_cell_length_b 18.9641(14)
_cell_length_c 9.7505(5)
_cell_measurement_temperature 120(2)
_cell_volume 1527.22(17)
_computing_structure_refinement 'SHELXL-97 (Sheldrick, 1997)'
_computing_structure_solution 'SHELXS-97 (Sheldrick, 1990)'
_diffrn_ambient_temperature 120(2)
_diffrn_measured_fraction_theta_full 0.998
_diffrn_measured_fraction_theta_max 0.998
_diffrn_radiation_monochromator graphite
_diffrn_radiation_source 'fine-focus sealed tube'
_diffrn_radiation_type MoK\a
_diffrn_radiation_wavelength 0.71073
_diffrn_reflns_av_R_equivalents 0.0277
_diffrn_reflns_av_sigmaI/netI 0.0202
_diffrn_reflns_limit_h_max 10
_diffrn_reflns_limit_h_min -10
_diffrn_reflns_limit_k_max 22
_diffrn_reflns_limit_k_min -22
_diffrn_reflns_limit_l_max 11
_diffrn_reflns_limit_l_min -11
_diffrn_reflns_number 10545
_diffrn_reflns_theta_full 25.00
_diffrn_reflns_theta_max 25.00
_diffrn_reflns_theta_min 2.64
_exptl_absorpt_coefficient_mu 1.633
_exptl_absorpt_correction_T_max 0.783
_exptl_absorpt_correction_T_min 0.683
_exptl_absorpt_correction_type empirical
_exptl_absorpt_process_details SADABS
_exptl_crystal_colour Greenish-blue
_exptl_crystal_density_diffrn 1.671
_exptl_crystal_density_method 'not measured'
_exptl_crystal_description Rod-shape
_exptl_crystal_F_000 788
_exptl_crystal_size_max 0.40
_exptl_crystal_size_mid 0.20
_exptl_crystal_size_min 0.15
_refine_diff_density_max 0.321
_refine_diff_density_min -0.297
_refine_diff_density_rms 0.059
_refine_ls_extinction_method none
_refine_ls_goodness_of_fit_ref 0.971
_refine_ls_hydrogen_treatment mixed
_refine_ls_matrix_type full
_refine_ls_number_parameters 203
_refine_ls_number_reflns 2695
_refine_ls_number_restraints 0
_refine_ls_restrained_S_all 0.971
_refine_ls_R_factor_all 0.0300
_refine_ls_R_factor_gt 0.0238
_refine_ls_shift/su_max 0.001
_refine_ls_shift/su_mean 0.000
_refine_ls_structure_factor_coef Fsqd
_refine_ls_weighting_details 'calc w=1/[\s^2^(Fo^2^)+(0.0300P)^2^+2.0000P] where P=(Fo^2^+2Fc^2^)/3'
_refine_ls_weighting_scheme calc
_refine_ls_wR_factor_gt 0.0603
_refine_ls_wR_factor_ref 0.0633
_reflns_number_gt 2344
_reflns_number_total 2695
_reflns_threshold_expression >2sigma(I)
_cod_data_source_file c2ce25265a.txt
_cod_data_source_block in92
_cod_depositor_comments
;
The following automatic conversions were performed:

'_symmetry_cell_setting' value 'Monoclinic' changed to 'monoclinic'
according to /home/saulius/struct/CIF-dictionaries/cif_core.dic
dictionary named 'cif_core.dic' version 2.4.1 from
2010-06-29.

'_exptl_absorpt_correction_type' value 'Empirical'
changed to 'empirical' according to
/home/saulius/struct/CIF-dictionaries/cif_core.dic dictionary named
'cif_core.dic' version 2.4.1 from 2010-06-29.

Automatic conversion script
Id: cif_fix_values 1891 2012-01-12 08:04:46Z andrius 
;
_cod_original_cell_volume 1527.22(16)
_cod_original_sg_symbol_H-M 'P 21/n'
_cod_database_code 7208236

loop_
_symmetry_equiv_pos_as_xyz
'x, y, z'
'-x+1/2, y+1/2, -z+1/2'
'-x, -y, -z'
'x-1/2, -y-1/2, z-1/2'

loop_
_atom_site_label
_atom_site_type_symbol
_atom_site_fract_x
_atom_site_fract_y
_atom_site_fract_z
_atom_site_U_iso_or_equiv
_atom_site_adp_type
_atom_site_occupancy
_atom_site_symmetry_multiplicity
_atom_site_calc_flag
_atom_site_refinement_flags
Cu Cu 0.00565(3) 0.041516(13) 0.36936(3) 0.01527(9) Uani 1 1 d .
Cl Cl 0.32299(6) -0.07728(3) 0.45348(6) 0.01882(13) Uani 1 1 d .
O1 O -0.08976(18) -0.04089(8) 0.41645(16) 0.0185(3) Uani 1 1 d .
O2 O 0.25332(18) -0.01158(8) 0.38079(17) 0.0205(3) Uani 1 1 d .
O3 O 0.2011(2) -0.13076(9) 0.41413(19) 0.0288(4) Uani 1 1 d .
O4 O 0.4502(2) -0.09750(9) 0.4044(2) 0.0301(4) Uani 1 1 d .
O5 O 0.3887(2) -0.06742(9) 0.61080(18) 0.0370(5) Uani 1 1 d .
C2 C -0.2094(3) -0.07615(13) 0.3067(2) 0.0250(5) Uani 1 1 d .
H2A H -0.3116 -0.0745 0.3245 0.030 Uiso 1 1 calc R
H2B H -0.1786 -0.1262 0.3043 0.030 Uiso 1 1 calc R
N3 N -0.2310(2) -0.04133(9) 0.1650(2) 0.0179(4) Uani 1 1 d .
N4 N -0.1365(2) 0.01559(9) 0.1663(2) 0.0177(4) Uani 1 1 d .
C5 C -0.1786(3) 0.03480(12) 0.0244(2) 0.0182(5) Uani 1 1 d .
C6 C -0.3005(3) -0.00941(12) -0.0663(2) 0.0214(5) Uani 1 1 d .
H6 H -0.3523 -0.0070 -0.1710 0.026 Uiso 1 1 calc R
C7 C -0.3310(3) -0.05739(12) 0.0264(2) 0.0203(5) Uani 1 1 d .
C8 C -0.0996(3) 0.09557(12) -0.0197(3) 0.0226(5) Uani 1 1 d .
H8A H -0.1591 0.1390 -0.0196 0.034 Uiso 1 1 calc R
H8B H -0.1002 0.0873 -0.1191 0.034 Uiso 1 1 calc R
H8C H 0.0124 0.1002 0.0509 0.034 Uiso 1 1 calc R
C9 C -0.4448(3) -0.11814(13) -0.0058(3) 0.0287(6) Uani 1 1 d .
H9A H -0.3849 -0.1621 0.0003 0.043 Uiso 1 1 calc R
H9B H -0.5276 -0.1131 -0.1056 0.043 Uiso 1 1 calc R
H9C H -0.4968 -0.1192 0.0666 0.043 Uiso 1 1 calc R
N10 N 0.0922(2) 0.13309(9) 0.3421(2) 0.0177(4) Uani 1 1 d .
N11 N 0.2487(2) 0.14242(9) 0.3579(2) 0.0182(4) Uani 1 1 d .
H11 H 0.3229 0.1091 0.3863 0.022 Uiso 1 1 calc R
C12 C 0.2769(3) 0.20887(11) 0.3247(2) 0.0191(5) Uani 1 1 d .
C13 C 0.1309(3) 0.24387(12) 0.2843(2) 0.0203(5) Uani 1 1 d .
H13 H 0.1103 0.2916 0.2537 0.024 Uiso 1 1 calc R
C14 C 0.0194(3) 0.19520(11) 0.2971(2) 0.0188(5) Uani 1 1 d .
C15 C 0.4405(3) 0.23334(12) 0.3369(3) 0.0247(5) Uani 1 1 d .
H15A H 0.5045 0.2462 0.4398 0.037 Uiso 1 1 calc R
H15B H 0.4292 0.2745 0.2731 0.037 Uiso 1 1 calc R
H15C H 0.4954 0.1954 0.3059 0.037 Uiso 1 1 calc R
C16 C -0.1566(3) 0.20419(13) 0.2677(3) 0.0274(5) Uani 1 1 d .
H16A H -0.2107 0.1583 0.2447 0.041 Uiso 1 1 calc R
H16B H -0.2053 0.2361 0.1836 0.041 Uiso 1 1 calc R
H16C H -0.1692 0.2241 0.3556 0.041 Uiso 1 1 calc R

loop_
_atom_site_aniso_label
_atom_site_aniso_U_11
_atom_site_aniso_U_22
_atom_site_aniso_U_33
_atom_site_aniso_U_23
_atom_site_aniso_U_13
_atom_site_aniso_U_12
Cu 0.02010(15) 0.01202(15) 0.01123(14) 0.00147(10) 0.00310(11) -0.00252(10)
Cl 0.0228(3) 0.0132(3) 0.0163(3) 0.0003(2) 0.0027(2) 0.0006(2)
O1 0.0240(8) 0.0170(8) 0.0117(7) 0.0003(6) 0.0034(6) -0.0068(6)
O2 0.0246(8) 0.0155(8) 0.0213(8) 0.0047(6) 0.0085(7) 0.0039(7)
O3 0.0304(9) 0.0192(8) 0.0346(10) 0.0008(7) 0.0099(8) -0.0058(7)
O4 0.0256(9) 0.0229(9) 0.0430(11) 0.0034(8) 0.0143(8) 0.0061(7)
O5 0.0592(13) 0.0228(9) 0.0162(9) 0.0004(7) -0.0004(8) 0.0049(9)
C2 0.0334(13) 0.0233(12) 0.0139(11) 0.0001(9) 0.0040(10) -0.0111(10)
N3 0.0221(10) 0.0164(9) 0.0131(9) -0.0004(7) 0.0043(8) -0.0039(8)
N4 0.0217(10) 0.0143(9) 0.0155(9) 0.0007(7) 0.0053(8) -0.0030(7)
C5 0.0217(11) 0.0179(11) 0.0143(11) 0.0023(9) 0.0058(9) 0.0029(9)
C6 0.0252(12) 0.0225(12) 0.0127(11) 0.0000(9) 0.0027(9) -0.0008(10)
C7 0.0218(11) 0.0210(12) 0.0152(11) -0.0020(9) 0.0038(9) -0.0006(9)
C8 0.0295(12) 0.0203(12) 0.0171(11) 0.0028(9) 0.0079(10) -0.0012(10)
C9 0.0331(14) 0.0274(13) 0.0200(12) -0.0042(10) 0.0037(11) -0.0098(11)
N10 0.0197(9) 0.0146(9) 0.0155(9) 0.0013(7) 0.0029(8) -0.0018(7)
N11 0.0178(9) 0.0128(9) 0.0210(10) 0.0029(7) 0.0039(8) 0.0014(7)
C12 0.0248(12) 0.0140(11) 0.0170(11) 0.0001(9) 0.0061(9) -0.0038(9)
C13 0.0269(12) 0.0113(10) 0.0212(12) 0.0014(9) 0.0072(10) -0.0008(9)
C14 0.0226(11) 0.0154(11) 0.0158(11) -0.0012(9) 0.0044(9) -0.0004(9)
C15 0.0271(12) 0.0165(11) 0.0303(13) 0.0022(10) 0.0108(10) -0.0005(10)
C16 0.0248(13) 0.0206(12) 0.0358(14) 0.0006(11) 0.0104(11) 0.0002(10)

loop_
_atom_type_symbol
_atom_type_description
_atom_type_scat_dispersion_real
_atom_type_scat_dispersion_imag
_atom_type_scat_source
C C 0.0033 0.0016 'International Tables Vol C Tables 4.2.6.8 and 6.1.1.4'
H H 0.0000 0.0000 'International Tables Vol C Tables 4.2.6.8 and 6.1.1.4'
N N 0.0061 0.0033 'International Tables Vol C Tables 4.2.6.8 and 6.1.1.4'
O O 0.0106 0.0060 'International Tables Vol C Tables 4.2.6.8 and 6.1.1.4'
Cl Cl 0.1484 0.1585 'International Tables Vol C Tables 4.2.6.8 and 6.1.1.4'
Cu Cu 0.3201 1.2651 'International Tables Vol C Tables 4.2.6.8 and 6.1.1.4'

loop_
_geom_angle_atom_site_label_1
_geom_angle_atom_site_label_2
_geom_angle_atom_site_label_3
_geom_angle
_geom_angle_site_symmetry_1
_geom_angle_site_symmetry_3
O1 Cu O1 76.29(7) . 3_556
O1 Cu N10 171.44(7) . .
O1 Cu N10 98.02(7) 3_556 .
O1 Cu N4 82.03(7) . .
O1 Cu N4 157.61(7) 3_556 .
N10 Cu N4 102.85(7) . .
O1 Cu O2 97.52(6) . .
O1 Cu O2 88.35(6) 3_556 .
N10 Cu O2 88.61(7) . .
N4 Cu O2 100.10(7) . .
O1 Cu Cu 38.37(4) . 3_556
O1 Cu Cu 37.92(4) 3_556 3_556
N10 Cu Cu 135.61(5) . 3_556
N4 Cu Cu 120.21(5) . 3_556
O2 Cu Cu 93.69(4) . 3_556
O3 Cl O5 110.06(11) . .
O3 Cl O4 109.66(10) . .
O5 Cl O4 109.55(12) . .
O3 Cl O2 109.60(10) . .
O5 Cl O2 109.75(10) . .
O4 Cl O2 108.20(10) . .
C2 O1 Cu 119.82(13) . .
C2 O1 Cu 135.43(14) . 3_556
Cu O1 Cu 103.71(7) . 3_556
Cl O2 Cu 127.00(9) . .
O1 C2 N3 107.56(18) . .
C7 N3 N4 111.22(18) . .
C7 N3 C2 129.99(19) . .
N4 N3 C2 118.78(17) . .
C5 N4 N3 105.84(17) . .
C5 N4 Cu 142.54(16) . .
N3 N4 Cu 111.60(13) . .
N4 C5 C6 109.9(2) . .
N4 C5 C8 121.80(19) . .
C6 C5 C8 128.4(2) . .
C7 C6 C5 106.3(2) . .
N3 C7 C6 106.81(19) . .
N3 C7 C9 121.9(2) . .
C6 C7 C9 131.2(2) . .
C14 N10 N11 105.89(17) . .
C14 N10 Cu 131.19(15) . .
N11 N10 Cu 122.76(14) . .
C12 N11 N10 111.79(18) . .
N11 C12 C13 106.13(19) . .
N11 C12 C15 122.4(2) . .
C13 C12 C15 131.4(2) . .
C12 C13 C14 106.45(19) . .
N10 C14 C13 109.7(2) . .
N10 C14 C16 120.6(2) . .
C13 C14 C16 129.7(2) . .

loop_
_geom_bond_atom_site_label_1
_geom_bond_atom_site_label_2
_geom_bond_distance
_geom_bond_site_symmetry_2
Cu O1 1.9159(15) .
Cu O1 1.9352(15) 3_556
Cu N10 1.9584(18) .
Cu N4 1.9695(18) .
Cu O2 2.3909(15) .
Cu Cu 3.0287(5) 3_556
Cl O3 1.4295(17) .
Cl O5 1.4334(17) .
Cl O4 1.4388(18) .
Cl O2 1.4522(16) .
O1 C2 1.368(3) .
O1 Cu 1.9352(15) 3_556
C2 N3 1.478(3) .
N3 C7 1.344(3) .
N3 N4 1.366(2) .
N4 C5 1.341(3) .
C5 C6 1.394(3) .
C5 C8 1.496(3) .
C6 C7 1.379(3) .
C7 C9 1.488(3) .
N10 C14 1.337(3) .
N10 N11 1.357(3) .
N11 C12 1.348(3) .
C12 C13 1.379(3) .
C12 C15 1.493(3) .
C13 C14 1.397(3) .
C14 C16 1.495(3) .
